data_1521859
loop_
_publ_author_name
'Rogl, P.'
'Andre, G.'
'Bouree, F.'
'Noel, H.'

_publ_section_title
;
 Magnetic structures of U3 M2 (M')3, M= Al, Ga; M' = Si, Ge: a neutron
 powder diffraction study
;
_journal_name_full 'Journal of Magnetism and Magnetic Materials'
_journal_page_first 291
_journal_page_last 300
_journal_volume 191
_journal_year 1999
_chemical_formula_sum 'Al2.06 Ge2.94 U3'
_chemical_name_systematic 'U3 Al2.06 Ge2.94'
_space_group_IT_number 79
_symmetry_space_group_name_Hall 'I 4'
_symmetry_space_group_name_H-M 'I 4'
_cell_angle_alpha 90
_cell_angle_beta 90
_cell_angle_gamma 90
_cell_formula_units_Z 4
_cell_length_a 7.749
_cell_length_b 7.749
_cell_length_c 11.0365
_cell_volume 662.709
_citation_journal_id_ASTM JMMMDC
_cod_data_source_file Rogl_JMMMDC_1999_171.cif
_cod_data_source_block Al2.06Ge2.94U3
_cod_original_cell_volume 662.7087
_cod_database_code 1521859

loop_
_symmetry_equiv_pos_as_xyz
x,y,z
-y,x,z
-x,-y,z
y,-x,z
x+1/2,y+1/2,z+1/2
-y+1/2,x+1/2,z+1/2
-x+1/2,-y+1/2,z+1/2
y+1/2,-x+1/2,z+1/2

loop_
_atom_site_label
_atom_site_type_symbol
_atom_site_fract_x
_atom_site_fract_y
_atom_site_fract_z
_atom_site_occupancy
_atom_site_U_iso_or_equiv
U1 U 0 0 0.25 1 0.0
Ge2 Ge 0 0 0.5 1 0.0
Al1 Al 0.3539 0.1423 0.1885 0.13 0.0
Ge4 Ge 0.1429 0.3591 0.3117 0.1 0.0
Ge1 Ge 0 0 0 1 0.0
U2 U 0 0 0.75 1 0.0
Ge3 Ge 0.3539 0.1423 0.1885 0.87 0.0
U3 U 0.1612 0.3396 0 1 0.0
Al2 Al 0.1429 0.3591 0.3117 0.9 0.0
